data_4519368
loop_
_publ_author_name
'Hipwell, Vince M.'
'Zee, Chih-Te'
'Rodriguez, Jose'
'Garcia-Garibay, Miguel A.'

_publ_section_title
;
 Scale-Dependent Photosalience and Topotactic Reaction of Microcrystalline
 Benzylidenebutyrolactone Determined by Electron Microscopy and Electron
 Diffraction
;
_journal_issue 3
_journal_name_full 'Crystal Growth &amp; Design'
_journal_page_first 1533
_journal_page_last 1537
_journal_paper_doi 10.1021/acs.cgd.1c01378
_journal_volume 22
_journal_year 2022
_chemical_formula_sum 'C48 H40 O8'
_chemical_formula_weight 744.84
_space_group_crystal_system monoclinic
_space_group_IT_number 14
_space_group_name_Hall '-P 2yn'
_space_group_name_H-M_alt 'P 1 21/n 1'
_atom_sites_solution_hydrogens geom
_audit_creation_method SHELXL-2018/3
_cell_angle_alpha 90
_cell_angle_beta 108.32(2)
_cell_angle_gamma 90
_cell_formula_units_Z 1
_cell_length_a 10.830(2)
_cell_length_b 5.8600(12)
_cell_length_c 13.420(3)
_cell_measurement_temperature 293(2)
_cell_volume 808.5(3)
_computing_structure_refinement 'SHELXL-2018/3 (Sheldrick, 2018)'
_diffrn_ambient_temperature 293(2)
_diffrn_measured_fraction_theta_full 0.828
_diffrn_measured_fraction_theta_max 0.829
_diffrn_radiation_wavelength 0.97918
_diffrn_reflns_av_unetI/netI 0.0894
_diffrn_reflns_Laue_measured_fraction_full 0.828
_diffrn_reflns_Laue_measured_fraction_max 0.829
_diffrn_reflns_number 807
_diffrn_reflns_point_group_measured_fraction_full 0.828
_diffrn_reflns_point_group_measured_fraction_max 0.829
_diffrn_reflns_theta_full 30.863
_diffrn_reflns_theta_max 30.863
_diffrn_reflns_theta_min 5.846
_exptl_absorpt_coefficient_mu 0.000
_exptl_crystal_density_diffrn 1.530
_exptl_crystal_F_000 157
_refine_diff_density_max 0.152
_refine_diff_density_min -0.155
_refine_diff_density_rms 0.046
_refine_ls_extinction_coef 1.3(8)
_refine_ls_extinction_expression Fc^*^=kFc[1+0.001xFc^2^\l^3^/sin(2\q)]^-1/4^
_refine_ls_extinction_method 'SHELXL-2018/3 (Sheldrick 2018)'
_refine_ls_goodness_of_fit_ref 2.211
_refine_ls_hydrogen_treatment constr
_refine_ls_matrix_type full
_refine_ls_number_parameters 119
_refine_ls_number_reflns 807
_refine_ls_number_restraints 0
_refine_ls_restrained_S_all 2.211
_refine_ls_R_factor_all 0.2688
_refine_ls_R_factor_gt 0.2226
_refine_ls_shift/su_max 0.000
_refine_ls_shift/su_mean 0.000
_refine_ls_structure_factor_coef Fsqd
_refine_ls_weighting_details 'w=1/[\s^2^(Fo^2^)+(0.2000P)^2^] where P=(Fo^2^+2Fc^2^)/3'
_refine_ls_weighting_scheme calc
_refine_ls_wR_factor_gt 0.5329
_refine_ls_wR_factor_ref 0.5647
_reflns_Friedel_coverage 0.000
_reflns_number_gt 514
_reflns_number_total 807
_reflns_threshold_expression 'I > 2\s(I)'
_cod_data_source_file cg1c01378_si_002.cif
_cod_data_source_block SG4_solution_SG14_reflections
_cod_original_sg_symbol_H-M 'P 21/n'
_cod_database_code 4519368
_shelx_shelxl_version_number 2018/3
_shelx_space_group_comment
;
The symmetry employed for this shelxl refinement is uniquely defined
by the following loop, which should always be used as a source of
symmetry information in preference to the above space-group names.
They are only intended as comments.
;

loop_
_space_group_symop_operation_xyz
'x, y, z'
'-x+1/2, y+1/2, -z+1/2'
'-x, -y, -z'
'x-1/2, -y-1/2, z-1/2'

loop_
_atom_site_label
_atom_site_type_symbol
_atom_site_fract_x
_atom_site_fract_y
_atom_site_fract_z
_atom_site_U_iso_or_equiv
_atom_site_adp_type
_atom_site_occupancy
_atom_site_site_symmetry_order
_atom_site_calc_flag
_atom_site_refinement_flags_posn
_atom_site_refinement_flags_adp
_atom_site_refinement_flags_occupancy
_atom_site_disorder_assembly
_atom_site_disorder_group
C1 C 0.6751(15) 0.677(2) 0.5198(15) 0.072(6) Uani 1 1 d . . . . .
O1 O 0.6429(16) 0.850(3) 0.4740(13) 0.079(5) Uani 1 1 d . . . . .
C2 C 0.7873(17) 0.366(3) 0.5609(16) 0.088(7) Uani 1 1 d . . . . .
H2A H 0.876318 0.365423 0.607433 0.105 Uiso 1 1 calc R U . . .
H2B H 0.774316 0.233377 0.515556 0.105 Uiso 1 1 calc R U . . .
O2 O 0.763(2) 0.553(3) 0.5051(17) 0.110(8) Uani 1 1 d . . . . .
C3 C 0.6988(16) 0.363(2) 0.6200(14) 0.067(5) Uani 1 1 d . . . . .
H3A H 0.744461 0.364617 0.694820 0.081 Uiso 1 1 calc R U . . .
H3B H 0.642658 0.229845 0.603099 0.081 Uiso 1 1 calc R U . . .
C5 C 0.539(3) 0.688(3) 0.625(3) 0.173(15) Uani 1 1 d . . . . .
H5 H 0.513324 0.831189 0.595727 0.208 Uiso 1 1 calc R U . . .
C4 C 0.6242(14) 0.576(2) 0.5855(17) 0.087(7) Uani 1 1 d . . . . .
C7 C 0.519(2) 0.440(3) 0.761(2) 0.123(11) Uani 1 1 d . . . . .
H7 H 0.575807 0.333853 0.748288 0.148 Uiso 1 1 calc R U . . .
C6 C 0.482(2) 0.621(3) 0.7010(19) 0.106(9) Uani 1 1 d . . . . .
C8 C 0.471(2) 0.411(3) 0.840(2) 0.107(8) Uani 1 1 d . . . . .
H8 H 0.493021 0.278655 0.879560 0.128 Uiso 1 1 calc R U . . .
C10 C 0.3617(15) 0.751(3) 0.8026(16) 0.077(6) Uani 1 1 d . . . . .
H10 H 0.305906 0.857366 0.816841 0.092 Uiso 1 1 calc R U . . .
C11 C 0.4062(16) 0.788(3) 0.7220(18) 0.090(7) Uani 1 1 d . . . . .
H11 H 0.386352 0.920176 0.682044 0.108 Uiso 1 1 calc R U . . .
C9 C 0.3948(19) 0.562(3) 0.8652(18) 0.091(7) Uani 1 1 d . . . . .
H9 H 0.365321 0.540289 0.922489 0.109 Uiso 1 1 calc R U . . .

loop_
_atom_site_aniso_label
_atom_site_aniso_U_11
_atom_site_aniso_U_22
_atom_site_aniso_U_33
_atom_site_aniso_U_23
_atom_site_aniso_U_13
_atom_site_aniso_U_12
C1 0.072(12) 0.032(9) 0.131(18) 0.048(10) 0.059(12) 0.019(8)
O1 0.100(12) 0.082(11) 0.078(12) 0.018(9) 0.060(10) 0.012(9)
C2 0.047(11) 0.068(13) 0.131(18) -0.043(12) 0.003(12) 0.025(9)
O2 0.126(15) 0.070(10) 0.165(19) 0.052(11) 0.092(14) 0.075(11)
C3 0.065(12) 0.051(9) 0.072(13) -0.022(8) 0.003(10) 0.015(8)
C5 0.21(2) 0.043(11) 0.37(4) 0.106(17) 0.24(3) 0.082(13)
C4 0.066(12) 0.024(8) 0.20(2) 0.057(10) 0.079(14) 0.027(7)
C7 0.15(2) 0.074(14) 0.21(3) 0.077(15) 0.14(2) 0.056(12)
C6 0.142(18) 0.038(9) 0.19(2) 0.060(12) 0.125(18) 0.033(10)
C8 0.087(15) 0.066(13) 0.18(3) 0.037(13) 0.061(16) 0.012(11)
C10 0.053(11) 0.066(11) 0.124(17) 0.003(11) 0.047(12) -0.010(8)
C11 0.062(12) 0.068(11) 0.16(2) 0.028(11) 0.071(13) 0.024(8)
C9 0.079(14) 0.081(13) 0.120(17) 0.023(13) 0.042(13) -0.033(11)

loop_
_atom_type_symbol
_atom_type_description
_atom_type_scat_dispersion_real
_atom_type_scat_dispersion_imag
_atom_type_scat_source
C C 0.0000 0.0000 'International Tables Vol C Tables 4.2.6.8 and 6.1.1.4'
O O 0.0000 0.0000 'International Tables Vol C Tables 4.2.6.8 and 6.1.1.4'
H H 0.0000 0.0000 'International Tables Vol C Tables 4.2.6.8 and 6.1.1.4'

loop_
_geom_angle_atom_site_label_1
_geom_angle_atom_site_label_2
_geom_angle_atom_site_label_3
_geom_angle
_geom_angle_site_symmetry_1
_geom_angle_site_symmetry_3
_geom_angle_publ_flag
O1 C1 O2 121.7(15) . . ?
O1 C1 C4 128.1(15) . . ?
O2 C1 C4 110.1(13) . . ?
O2 C2 C3 106.5(13) . . ?
C1 O2 C2 114.5(16) . . ?
C2 C3 C4 102.2(13) . . ?
C4 C5 C6 130.5(14) . . ?
C1 C4 C5 121.3(13) . . ?
C1 C4 C3 106.6(12) . . ?
C5 C4 C3 130.7(15) . . ?
C6 C7 C8 118.5(17) . . ?
C7 C6 C11 122.3(19) . . ?
C7 C6 C5 124.1(16) . . ?
C11 C6 C5 112.3(14) . . ?
C7 C8 C9 123(2) . . ?
C11 C10 C9 122.5(18) . . ?
C10 C11 C6 116.6(18) . . ?
C8 C9 C10 116(2) . . ?

loop_
_geom_bond_atom_site_label_1
_geom_bond_atom_site_label_2
_geom_bond_distance
_geom_bond_site_symmetry_2
_geom_bond_publ_flag
C1 O1 1.178(18) . ?
C1 O2 1.264(19) . ?
C1 C4 1.32(2) . ?
C2 O2 1.31(2) . ?
C2 C3 1.42(2) . ?
C3 C4 1.483(19) . ?
C5 C4 1.37(2) . ?
C5 C6 1.40(3) . ?
C7 C6 1.32(2) . ?
C7 C8 1.32(3) . ?
C6 C11 1.36(2) . ?
C8 C9 1.33(2) . ?
C10 C11 1.33(2) . ?
C10 C9 1.37(2) . ?
